data_7010266
loop_
_publ_author_name
'Tulloch, Arran A. D.'
'Danopoulos, Andreas A.'
'Winston, Scott'
'Kleinhenz, Sven'
'Eastham, Graham'

_publ_section_title
;
 N-Functionalised heterocyclic carbene complexes of silver
;
_journal_issue 24
_journal_name_full 'Journal of the Chemical Society, Dalton Transactions'
_journal_page_first 4499
_journal_paper_doi 10.1039/b007504n
_journal_year 2000
_chemical_formula_moiety 'C20 H23 Ag1 Br1 N3'
_chemical_formula_sum 'C20 H23 Ag Br N3'
_chemical_formula_weight 493.19
_chemical_name_common 'Compound X'
_chemical_name_systematic
;
3-(2,6-di-isopropylphenyl)-1-(2-pyridyl)-imidazol-2-ylidene 
silver bromide 
;
_space_group_IT_number 14
_symmetry_cell_setting monoclinic
_symmetry_space_group_name_Hall '-P 2yn'
_symmetry_space_group_name_H-M 'P 1 21/n 1'
_atom_sites_solution_hydrogens geom
_atom_sites_solution_primary direct
_atom_sites_solution_secondary difmap
_audit_creation_method SHELXL-97
_cell_angle_alpha 90.00
_cell_angle_beta 103.155(2)
_cell_angle_gamma 90.000(2)
_cell_formula_units_Z 4
_cell_length_a 10.8837(4)
_cell_length_b 16.4154(6)
_cell_length_c 11.4127(4)
_cell_measurement_reflns_used 2474
_cell_measurement_temperature 150(2)
_cell_measurement_theta_max 30.034
_cell_measurement_theta_min 0.998
_cell_volume 1985.49(13)
_computing_cell_refinement 'Scalepack (Otwinowski & Minor 1997)'
_computing_data_collection 'Collect (Nonius BV, 1997-2000)'
_computing_data_reduction 'Denzo a. Scalepack (Otwinowski & Minor 1997)'
_computing_molecular_graphics 'Ortep-3 for Windows (Farrugia, 1997)'
_computing_publication_material 'PLATON (Spek, 1990)'
_computing_structure_refinement 'SHELXL-97 (Sheldrick, 1997)'
_computing_structure_solution 'SHELXS-97 (Sheldrick, 1990)'
_diffrn_ambient_temperature 150(2)
_diffrn_detector_area_resol_mean '9.091 pixels/mm'
_diffrn_measured_fraction_theta_full 0.602
_diffrn_measured_fraction_theta_max 0.602
_diffrn_measurement_device_type 'Enraf Nonius KappaCCD area detector'
_diffrn_measurement_method '\p and \q scans to fill Ewald sphere'
_diffrn_radiation_monochromator graphite
_diffrn_radiation_source 'fine-focus sealed tube'
_diffrn_radiation_type MoK\a
_diffrn_radiation_wavelength 0.71073
_diffrn_reflns_av_R_equivalents 0.0331
_diffrn_reflns_av_sigmaI/netI 0.0651
_diffrn_reflns_limit_h_max 10
_diffrn_reflns_limit_h_min -11
_diffrn_reflns_limit_k_max 19
_diffrn_reflns_limit_k_min -12
_diffrn_reflns_limit_l_max 12
_diffrn_reflns_limit_l_min -11
_diffrn_reflns_number 2801
_diffrn_reflns_theta_full 25.24
_diffrn_reflns_theta_max 25.24
_diffrn_reflns_theta_min 2.21
_diffrn_standards_decay_% n/a
_diffrn_standards_interval_count n/a
_diffrn_standards_interval_time n/a
_diffrn_standards_number n/a
_exptl_absorpt_coefficient_mu 3.035
_exptl_absorpt_correction_T_max 0.7933
_exptl_absorpt_correction_T_min 0.5175
_exptl_absorpt_correction_type empirical
_exptl_absorpt_process_details
;
SORTAV - multi-scan from symmetry-related measurements (R.H. Blessing, 1995-1997
;
_exptl_crystal_colour colorless
_exptl_crystal_density_diffrn 1.650
_exptl_crystal_density_method 'not measured'
_exptl_crystal_description prism
_exptl_crystal_F_000 984
_exptl_crystal_size_max 0.25
_exptl_crystal_size_mid 0.13
_exptl_crystal_size_min 0.08
_refine_diff_density_max 1.113
_refine_diff_density_min -0.735
_refine_diff_density_rms 0.163
_refine_ls_extinction_coef 0.0086(13)
_refine_ls_extinction_expression Fc^*^=kFc[1+0.001xFc^2^\l^3^/sin(2\q)]^-1/4^
_refine_ls_extinction_method SHELXL
_refine_ls_goodness_of_fit_ref 1.114
_refine_ls_hydrogen_treatment mixed
_refine_ls_matrix_type full
_refine_ls_number_parameters 279
_refine_ls_number_reflns 2167
_refine_ls_number_restraints 0
_refine_ls_restrained_S_all 1.114
_refine_ls_R_factor_all 0.0519
_refine_ls_R_factor_gt 0.0454
_refine_ls_shift/su_max 0.071
_refine_ls_shift/su_mean 0.004
_refine_ls_structure_factor_coef Fsqd
_refine_ls_weighting_details 'calc w=1/[\s^2^(Fo^2^)+(0.0849P)^2^+1.8357P] where P=(Fo^2^+2Fc^2^)/3'
_refine_ls_weighting_scheme calc
_refine_ls_wR_factor_gt 0.1304
_refine_ls_wR_factor_ref 0.1391
_reflns_number_gt 1913
_reflns_number_total 2167
_reflns_threshold_expression >2sigma(I)
_cod_data_source_file b007504n.txt
_cod_data_source_block 8
_cod_original_cell_volume 1985.49(12)
_cod_original_sg_symbol_H-M 'P 21/n'
_cod_database_code 7010266

loop_
_symmetry_equiv_pos_as_xyz
'x, y, z'
'-x+1/2, y+1/2, -z+1/2'
'-x, -y, -z'
'x-1/2, -y-1/2, z-1/2'

loop_
_atom_site_label
_atom_site_type_symbol
_atom_site_fract_x
_atom_site_fract_y
_atom_site_fract_z
_atom_site_U_iso_or_equiv
_atom_site_adp_type
_atom_site_occupancy
_atom_site_symmetry_multiplicity
_atom_site_calc_flag
_atom_site_refinement_flags
_atom_site_disorder_assembly
_atom_site_disorder_group
Ag1 Ag 0.06743(5) 0.17981(3) 0.29062(4) 0.0266(3) Uani 1 1 d . . .
Br2 Br 0.28322(8) 0.14986(6) 0.39205(7) 0.0468(4) Uani 1 1 d . . .
C16 C -0.1933(7) 0.2361(4) 0.4738(5) 0.0244(16) Uani 1 1 d . . .
C6 C -0.0193(7) 0.1463(4) -0.0057(6) 0.0274(17) Uani 1 1 d . . .
C7 C 0.0262(10) 0.1041(5) -0.0873(6) 0.0334(19) Uani 1 1 d . . .
C8 C -0.1368(6) 0.1271(4) 0.0097(5) 0.0221(15) Uani 1 1 d . . .
C9 C -0.1279(7) 0.4003(4) 0.4731(6) 0.0305(17) Uani 1 1 d . . .
C10 C -0.0476(7) 0.0441(4) -0.1540(5) 0.0312(17) Uani 1 1 d . . .
H10 H -0.0168 0.0122 -0.2107 0.037 Uiso 1 1 calc R . .
C11 C -0.3174(7) 0.1831(4) 0.0845(6) 0.0273(18) Uani 1 1 d . . .
C12 C -0.3290(8) 0.2230(4) 0.1830(6) 0.0269(16) Uani 1 1 d . . .
N1 N -0.1907(6) 0.1678(3) 0.0990(5) 0.0234(14) Uani 1 1 d . . .
C14 C -0.1378(7) 0.3632(4) 0.5798(6) 0.0315(17) Uani 1 1 d . . .
N3 N -0.2126(5) 0.0720(3) -0.0529(4) 0.0262(13) Uani 1 1 d . . .
N2 N -0.2103(5) 0.2320(3) 0.2562(4) 0.0233(13) Uani 1 1 d . . .
C18 C -0.1702(7) 0.2815(4) 0.5784(6) 0.0306(17) Uani 1 1 d . . .
C20 C -0.1832(7) 0.2763(4) 0.3693(5) 0.0246(16) Uani 1 1 d . . .
C19 C -0.1495(6) 0.3588(4) 0.3662(6) 0.0245(16) Uani 1 1 d . . .
C17 C -0.1664(8) 0.0323(4) -0.1357(6) 0.0301(18) Uani 1 1 d . . .
C5 C -0.1416(7) 0.4014(4) 0.2492(6) 0.0283(16) Uani 1 1 d . . .
C2 C -0.2233(8) 0.1456(4) 0.4754(6) 0.0351(19) Uani 1 1 d . . .
C1 C -0.1208(7) 0.1974(4) 0.2065(5) 0.0224(16) Uani 1 1 d . . .
C4 C -0.1015(8) 0.1004(5) 0.5362(6) 0.044(2) Uani 1 1 d . . .
H4A H -0.1187 0.0419 0.5383 0.065 Uiso 1 1 calc R . .
H4B H -0.0715 0.1207 0.6185 0.065 Uiso 1 1 calc R . .
H4C H -0.0368 0.1098 0.4905 0.065 Uiso 1 1 calc R . .
C3 C -0.3302(10) 0.1258(6) 0.5364(11) 0.057(3) Uani 1 1 d . . .
C13 C -0.2554(10) 0.4540(6) 0.2052(8) 0.066(3) Uani 1 1 d . . .
H13A H -0.3321 0.4215 0.1996 0.100 Uiso 1 1 calc R . .
H13B H -0.2538 0.4759 0.1257 0.100 Uiso 1 1 calc R . .
H13C H -0.2548 0.4991 0.2616 0.100 Uiso 1 1 calc R . .
C15 C -0.0262(11) 0.4518(9) 0.2578(9) 0.097(5) Uani 1 1 d . . .
H15A H 0.0488 0.4182 0.2875 0.145 Uiso 1 1 calc R . .
H15B H -0.0270 0.4971 0.3135 0.145 Uiso 1 1 calc R . .
H15C H -0.0244 0.4733 0.1781 0.145 Uiso 1 1 calc R . .
H7 H -0.115(7) 0.390(5) 0.669(6) 0.039(19) Uiso 1 1 d . . .
H5 H -0.385(7) 0.246(4) 0.201(5) 0.015(19) Uiso 1 1 d . . .
H6 H -0.180(7) 0.266(5) 0.654(7) 0.04(2) Uiso 1 1 d . . .
H4 H -0.392(8) 0.163(4) 0.014(6) 0.031(19) Uiso 1 1 d . . .
H8 H -0.106(6) 0.458(4) 0.467(5) 0.026(16) Uiso 1 1 d . . .
H10 H -0.250(6) 0.124(4) 0.385(5) 0.016(15) Uiso 1 1 d . . .
H1 H 0.016(8) 0.186(5) 0.030(6) 0.03(2) Uiso 1 1 d . . .
H3 H -0.223(7) 0.002(4) -0.171(5) 0.019(18) Uiso 1 1 d . . .
H2 H 0.094(7) 0.113(4) -0.092(5) 0.010(19) Uiso 1 1 d . . .
H9 H -0.132(10) 0.361(7) 0.196(8) 0.08(3) Uiso 1 1 d . . .
H18 H -0.327(7) 0.146(4) 0.589(6) 0.01(2) Uiso 1 1 d . . .
H17 H -0.430(12) 0.152(6) 0.489(9) 0.08(3) Uiso 1 1 d . . .
H19 H -0.378(12) 0.069(8) 0.515(9) 0.10(4) Uiso 1 1 d . . .

loop_
_atom_site_aniso_label
_atom_site_aniso_U_11
_atom_site_aniso_U_22
_atom_site_aniso_U_33
_atom_site_aniso_U_23
_atom_site_aniso_U_13
_atom_site_aniso_U_12
Ag1 0.0195(6) 0.0331(4) 0.0256(4) -0.00469(18) 0.0014(3) 0.00247(19)
Br2 0.0309(7) 0.0673(6) 0.0383(5) -0.0054(4) -0.0003(4) 0.0078(4)
C16 0.015(4) 0.028(3) 0.027(3) -0.001(3) -0.002(3) 0.004(3)
C6 0.031(5) 0.027(4) 0.025(4) -0.006(3) 0.008(3) -0.004(3)
C7 0.021(5) 0.046(5) 0.034(4) 0.006(3) 0.010(4) -0.002(4)
C8 0.019(4) 0.026(3) 0.021(3) 0.004(3) 0.006(3) 0.005(3)
C9 0.021(5) 0.032(4) 0.038(4) -0.003(3) 0.006(3) 0.006(3)
C10 0.039(5) 0.035(4) 0.022(3) 0.003(3) 0.012(3) 0.002(3)
C11 0.012(5) 0.037(4) 0.029(4) 0.007(3) -0.003(3) -0.005(3)
C12 0.017(5) 0.034(4) 0.028(4) -0.005(3) 0.001(4) 0.003(3)
N1 0.019(4) 0.026(3) 0.024(3) 0.000(2) 0.002(3) -0.004(2)
C14 0.024(5) 0.039(4) 0.031(4) -0.008(3) 0.005(3) 0.002(3)
N3 0.025(4) 0.026(3) 0.028(3) -0.002(2) 0.007(3) -0.008(2)
N2 0.023(4) 0.027(3) 0.020(3) 0.001(2) 0.004(3) -0.001(2)
C18 0.024(5) 0.039(4) 0.029(4) -0.003(3) 0.005(3) 0.011(3)
C20 0.021(4) 0.027(3) 0.025(3) -0.005(3) 0.003(3) 0.003(3)
C19 0.013(4) 0.028(3) 0.031(4) -0.007(3) 0.001(3) 0.004(3)
C17 0.038(5) 0.029(4) 0.025(4) -0.011(3) 0.012(4) -0.007(4)
C5 0.026(5) 0.031(3) 0.029(4) 0.003(3) 0.008(3) -0.003(3)
C2 0.041(6) 0.030(4) 0.032(4) 0.002(3) 0.004(4) -0.006(3)
C1 0.020(5) 0.027(3) 0.021(3) 0.001(3) 0.008(3) 0.004(3)
C4 0.049(6) 0.037(4) 0.042(4) 0.003(3) 0.004(4) 0.013(4)
C3 0.057(8) 0.050(5) 0.066(7) -0.012(5) 0.020(6) -0.007(5)
C13 0.060(7) 0.080(6) 0.067(5) 0.050(5) 0.029(5) 0.035(5)
C15 0.051(7) 0.180(14) 0.056(6) 0.031(7) 0.007(5) -0.054(8)

loop_
_atom_type_symbol
_atom_type_description
_atom_type_scat_dispersion_real
_atom_type_scat_dispersion_imag
_atom_type_scat_source
C C 0.0033 0.0016 'International Tables Vol C Tables 4.2.6.8 and 6.1.1.4'
H H 0.0000 0.0000 'International Tables Vol C Tables 4.2.6.8 and 6.1.1.4'
Ag Ag -0.8971 1.1015 'International Tables Vol C Tables 4.2.6.8 and 6.1.1.4'
Br Br -0.2901 2.4595 'International Tables Vol C Tables 4.2.6.8 and 6.1.1.4'
N N 0.0061 0.0033 'International Tables Vol C Tables 4.2.6.8 and 6.1.1.4'

loop_
_geom_angle_atom_site_label_1
_geom_angle_atom_site_label_2
_geom_angle_atom_site_label_3
_geom_angle
_geom_angle_site_symmetry_1
_geom_angle_site_symmetry_3
_geom_angle_publ_flag
C1 Ag1 Br2 176.06(17) . . ?
C18 C16 C20 116.8(6) . . ?
C18 C16 C2 120.9(6) . . ?
C20 C16 C2 122.2(5) . . ?
C7 C6 C8 118.3(7) . . ?
C7 C6 H1 124(6) . . ?
C8 C6 H1 118(6) . . ?
C6 C7 C10 119.3(9) . . ?
C6 C7 H2 117(5) . . ?
C10 C7 H2 123(5) . . ?
N3 C8 C6 125.2(6) . . ?
N3 C8 N1 113.2(6) . . ?
C6 C8 N1 121.6(6) . . ?
C19 C9 C14 122.1(6) . . ?
C19 C9 H8 114(3) . . ?
C14 C9 H8 124(3) . . ?
C17 C10 C7 117.8(7) . . ?
C17 C10 H10 121.1 . . ?
C7 C10 H10 121.1 . . ?
C12 C11 N1 105.9(6) . . ?
C12 C11 H4 127(4) . . ?
N1 C11 H4 127(4) . . ?
C11 C12 N2 108.0(7) . . ?
C11 C12 H5 133(5) . . ?
N2 C12 H5 118(5) . . ?
C11 N1 C1 112.2(6) . . ?
C11 N1 C8 123.7(5) . . ?
C1 N1 C8 124.0(6) . . ?
C18 C14 C9 119.0(6) . . ?
C18 C14 H7 114(4) . . ?
C9 C14 H7 127(4) . . ?
C8 N3 C17 115.4(6) . . ?
C1 N2 C12 111.4(5) . . ?
C1 N2 C20 124.1(6) . . ?
C12 N2 C20 124.5(6) . . ?
C16 C18 C14 121.9(7) . . ?
C16 C18 H6 129(4) . . ?
C14 C18 H6 109(4) . . ?
C16 C20 C19 123.4(5) . . ?
C16 C20 N2 119.1(5) . . ?
C19 C20 N2 117.5(5) . . ?
C9 C19 C20 116.7(6) . . ?
C9 C19 C5 121.3(6) . . ?
C20 C19 C5 122.0(5) . . ?
N3 C17 C10 123.9(7) . . ?
N3 C17 H3 106(5) . . ?
C10 C17 H3 130(5) . . ?
C15 C5 C13 108.8(9) . . ?
C15 C5 C19 114.3(6) . . ?
C13 C5 C19 110.5(6) . . ?
C15 C5 H9 103(7) . . ?
C13 C5 H9 114(7) . . ?
C19 C5 H9 106(6) . . ?
C16 C2 C3 113.7(7) . . ?
C16 C2 C4 108.1(6) . . ?
C3 C2 C4 111.1(7) . . ?
C16 C2 H10 109(3) . . ?
C3 C2 H10 108(3) . . ?
C4 C2 H10 107(3) . . ?
N2 C1 N1 102.5(6) . . ?
N2 C1 Ag1 126.3(4) . . ?
N1 C1 Ag1 130.6(5) . . ?
C2 C4 H4A 109.5 . . ?
C2 C4 H4B 109.5 . . ?
H4A C4 H4B 109.5 . . ?
C2 C4 H4C 109.5 . . ?
H4A C4 H4C 109.5 . . ?
H4B C4 H4C 109.5 . . ?
C2 C3 H18 115(7) . . ?
C2 C3 H17 115(5) . . ?
H18 C3 H17 95(8) . . ?
C2 C3 H19 118(6) . . ?
H18 C3 H19 123(9) . . ?
H17 C3 H19 83(8) . . ?
C5 C13 H13A 109.5 . . ?
C5 C13 H13B 109.5 . . ?
H13A C13 H13B 109.5 . . ?
C5 C13 H13C 109.5 . . ?
H13A C13 H13C 109.5 . . ?
H13B C13 H13C 109.5 . . ?
C5 C15 H15A 109.5 . . ?
C5 C15 H15B 109.5 . . ?
H15A C15 H15B 109.5 . . ?
C5 C15 H15C 109.5 . . ?
H15A C15 H15C 109.5 . . ?
H15B C15 H15C 109.5 . . ?

loop_
_geom_bond_atom_site_label_1
_geom_bond_atom_site_label_2
_geom_bond_distance
_geom_bond_site_symmetry_2
_geom_bond_publ_flag
Ag1 C1 2.075(7) . ?
Ag1 Br2 2.4208(10) . ?
C16 C18 1.382(10) . ?
C16 C20 1.389(9) . ?
C16 C2 1.522(9) . ?
C6 C7 1.343(11) . ?
C6 C8 1.367(10) . ?
C6 H1 0.81(8) . ?
C7 C10 1.384(11) . ?
C7 H2 0.76(7) . ?
C8 N3 1.319(8) . ?
C8 N1 1.450(9) . ?
C9 C19 1.370(9) . ?
C9 C14 1.387(10) . ?
C9 H8 0.98(7) . ?
C10 C17 1.370(10) . ?
C10 H10 0.9500 . ?
C11 C12 1.331(11) . ?
C11 N1 1.374(10) . ?
C11 H4 1.06(8) . ?
C12 N2 1.377(9) . ?
C12 H5 0.78(7) . ?
N1 C1 1.377(9) . ?
C14 C18 1.385(10) . ?
C14 H7 1.09(7) . ?
N3 C17 1.337(9) . ?
N2 C1 1.358(9) . ?
N2 C20 1.451(8) . ?
C18 H6 0.93(7) . ?
C20 C19 1.406(9) . ?
C19 C5 1.527(9) . ?
C17 H3 0.83(7) . ?
C5 C15 1.489(12) . ?
C5 C13 1.500(11) . ?
C5 H9 0.92(10) . ?
C2 C3 1.521(14) . ?
C2 C4 1.540(11) . ?
C2 H10 1.06(6) . ?
C4 H4A 0.9800 . ?
C4 H4B 0.9800 . ?
C4 H4C 0.9800 . ?
C3 H18 0.68(6) . ?
C3 H17 1.18(12) . ?
C3 H19 1.08(13) . ?
C13 H13A 0.9800 . ?
C13 H13B 0.9800 . ?
C13 H13C 0.9800 . ?
C15 H15A 0.9800 . ?
C15 H15B 0.9800 . ?
C15 H15C 0.9800 . ?

loop_
_geom_torsion_atom_site_label_1
_geom_torsion_atom_site_label_2
_geom_torsion_atom_site_label_3
_geom_torsion_atom_site_label_4
_geom_torsion
_geom_torsion_site_symmetry_1
_geom_torsion_site_symmetry_2
_geom_torsion_site_symmetry_3
_geom_torsion_site_symmetry_4
_geom_torsion_publ_flag
C8 C6 C7 C10 1.1(10) . . . . ?
C7 C6 C8 N3 -2.8(10) . . . . ?
C7 C6 C8 N1 177.7(6) . . . . ?
C6 C7 C10 C17 1.9(10) . . . . ?
N1 C11 C12 N2 0.2(7) . . . . ?
C12 C11 N1 C1 0.2(7) . . . . ?
C12 C11 N1 C8 -178.2(6) . . . . ?
N3 C8 N1 C11 -32.5(8) . . . . ?
C6 C8 N1 C11 147.0(6) . . . . ?
N3 C8 N1 C1 149.3(5) . . . . ?
C6 C8 N1 C1 -31.2(9) . . . . ?
C19 C9 C14 C18 0.3(11) . . . . ?
C6 C8 N3 C17 1.1(9) . . . . ?
N1 C8 N3 C17 -179.4(5) . . . . ?
C11 C12 N2 C1 -0.5(7) . . . . ?
C11 C12 N2 C20 176.6(6) . . . . ?
C20 C16 C18 C14 -0.3(11) . . . . ?
C2 C16 C18 C14 177.4(7) . . . . ?
C9 C14 C18 C16 -0.3(11) . . . . ?
C18 C16 C20 C19 0.9(10) . . . . ?
C2 C16 C20 C19 -176.7(7) . . . . ?
C18 C16 C20 N2 -178.2(7) . . . . ?
C2 C16 C20 N2 4.2(10) . . . . ?
C1 N2 C20 C16 -97.3(8) . . . . ?
C12 N2 C20 C16 85.9(8) . . . . ?
C1 N2 C20 C19 83.6(8) . . . . ?
C12 N2 C20 C19 -93.2(8) . . . . ?
C14 C9 C19 C20 0.3(10) . . . . ?
C14 C9 C19 C5 178.3(7) . . . . ?
C16 C20 C19 C9 -0.9(10) . . . . ?
N2 C20 C19 C9 178.1(6) . . . . ?
C16 C20 C19 C5 -178.9(7) . . . . ?
N2 C20 C19 C5 0.2(10) . . . . ?
C8 N3 C17 C10 2.3(9) . . . . ?
C7 C10 C17 N3 -3.8(10) . . . . ?
C9 C19 C5 C15 48.1(11) . . . . ?
C20 C19 C5 C15 -134.0(9) . . . . ?
C9 C19 C5 C13 -74.9(9) . . . . ?
C20 C19 C5 C13 102.9(8) . . . . ?
C18 C16 C2 C3 52.4(10) . . . . ?
C20 C16 C2 C3 -130.1(8) . . . . ?
C18 C16 C2 C4 -71.5(9) . . . . ?
C20 C16 C2 C4 106.0(7) . . . . ?
C12 N2 C1 N1 0.6(7) . . . . ?
C20 N2 C1 N1 -176.5(5) . . . . ?
C12 N2 C1 Ag1 -170.6(5) . . . . ?
C20 N2 C1 Ag1 12.3(8) . . . . ?
C11 N1 C1 N2 -0.5(6) . . . . ?
C8 N1 C1 N2 177.9(5) . . . . ?
C11 N1 C1 Ag1 170.2(5) . . . . ?
C8 N1 C1 Ag1 -11.4(9) . . . . ?
Br2 Ag1 C1 N2 95(3) . . . . ?
Br2 Ag1 C1 N1 -73(3) . . . . ?
